data_4104798
loop_
_publ_author_name
'Madhab C. Das'
'Parimal K. Bharadwaj'

_publ_section_title
;
 A Porous Coordination Polymer Exhibiting Reversible Single-Crystal to
 Single-Crystal Substitution Reactions at Mn(II) Centers by Nitrile Guest
 Molecules
;
_journal_name_full 'Journal of the American Chemical Society'
_journal_page_first 10942
_journal_page_last 10949
_journal_paper_doi 10.1021/ja9006035
_journal_volume 131
_journal_year 2009
_chemical_formula_sum 'C34 H46 Mn2 N6 O15'
_chemical_formula_weight 888.65
_chemical_name_systematic
;
 ?
;
_space_group_IT_number 15
_symmetry_cell_setting monoclinic
_symmetry_space_group_name_Hall '-C 2yc'
_symmetry_space_group_name_H-M 'C 1 2/c 1'
_atom_sites_solution_hydrogens geom
_atom_sites_solution_primary direct
_atom_sites_solution_secondary difmap
_audit_creation_method SHELXL-97
_cell_angle_alpha 90.000
_cell_angle_beta 111.540(4)
_cell_angle_gamma 90.000
_cell_formula_units_Z 4
_cell_length_a 18.406(7)
_cell_length_b 15.041(5)
_cell_length_c 16.344(4)
_cell_measurement_temperature 100(1)
_cell_measurement_theta_max 28.4
_cell_measurement_theta_min 2.3
_cell_volume 4209(2)
_computing_cell_refinement 'SAINT 6.45 ( Bruker, 2003)'
_computing_data_collection 'SMART 5.628 (Bruker, 2003)'
_computing_data_reduction 'SAINT 6.45  (Bruker, 2003)'
_computing_molecular_graphics 'Diamond 2.1e'
_computing_structure_refinement 'SHELXL-97 (Sheldrick, 1997)'
_computing_structure_solution SIR-97
_diffrn_ambient_temperature 100(1)
_diffrn_measured_fraction_theta_full 0.993
_diffrn_measured_fraction_theta_max 0.993
_diffrn_measurement_device_type 'Bruker SMART APEX'
_diffrn_measurement_method /w-scans
_diffrn_radiation_monochromator graphite
_diffrn_radiation_source 'fine-focus sealed tube'
_diffrn_radiation_type MoK\a
_diffrn_radiation_wavelength 0.71069
_diffrn_reflns_av_R_equivalents 0.0573
_diffrn_reflns_av_sigmaI/netI 0.0688
_diffrn_reflns_limit_h_max 24
_diffrn_reflns_limit_h_min -20
_diffrn_reflns_limit_k_max 13
_diffrn_reflns_limit_k_min -20
_diffrn_reflns_limit_l_max 20
_diffrn_reflns_limit_l_min -21
_diffrn_reflns_number 13487
_diffrn_reflns_theta_full 28.31
_diffrn_reflns_theta_max 28.31
_diffrn_reflns_theta_min 1.97
_exptl_absorpt_coefficient_mu 0.671
_exptl_absorpt_correction_T_max 0.8999
_exptl_absorpt_correction_T_min 0.8829
_exptl_absorpt_correction_type empirical
_exptl_absorpt_process_details 'SADABAS 2.10 (Bruker 2003)'
_exptl_crystal_colour 'pale yellow'
_exptl_crystal_density_diffrn 1.402
_exptl_crystal_description block
_exptl_crystal_F_000 1848
_exptl_crystal_size_max 0.19
_exptl_crystal_size_mid 0.18
_exptl_crystal_size_min 0.16
_refine_diff_density_max 0.743
_refine_diff_density_min -0.435
_refine_diff_density_rms 0.192
_refine_ls_extinction_method none
_refine_ls_goodness_of_fit_ref 1.053
_refine_ls_hydrogen_treatment constr
_refine_ls_matrix_type full
_refine_ls_number_parameters 258
_refine_ls_number_reflns 5197
_refine_ls_number_restraints 0
_refine_ls_restrained_S_all 1.053
_refine_ls_R_factor_all 0.1011
_refine_ls_R_factor_gt 0.0649
_refine_ls_shift/su_max 0.000
_refine_ls_shift/su_mean 0.000
_refine_ls_structure_factor_coef Fsqd
_refine_ls_weighting_details 'calc w=1/[\s^2^(Fo^2^)+(0.2000P)^2^+0.0000P] where P=(Fo^2^+2Fc^2^)/3'
_refine_ls_weighting_scheme calc
_refine_ls_wR_factor_gt 0.1511
_refine_ls_wR_factor_ref 0.2207
_reflns_number_gt 3122
_reflns_number_total 5197
_reflns_threshold_expression >2sigma(I)
_cod_data_source_file ja9006035_si_002_06.cif
_cod_data_source_block complex1b
_cod_database_code 4104798

loop_
_symmetry_equiv_pos_as_xyz
'x, y, z'
'-x, y, -z+1/2'
'x+1/2, y+1/2, z'
'-x+1/2, y+1/2, -z+1/2'
'-x, -y, -z'
'x, -y, z-1/2'
'-x+1/2, -y+1/2, -z'
'x+1/2, -y+1/2, z-1/2'

loop_
_atom_site_label
_atom_site_type_symbol
_atom_site_fract_x
_atom_site_fract_y
_atom_site_fract_z
_atom_site_U_iso_or_equiv
_atom_site_adp_type
_atom_site_occupancy
_atom_site_symmetry_multiplicity
_atom_site_calc_flag
_atom_site_refinement_flags
Mn1 Mn -0.22394(6) 0.10856(7) 0.54706(6) 0.0299(4) Uani 1 1 d .
O2 O 0.2871(3) 0.5246(3) 0.6644(3) 0.0389(13) Uani 1 1 d .
O1 O 0.2600(3) 0.4572(4) 0.5369(3) 0.0421(14) Uani 1 1 d .
O3 O 0.2528(3) 0.3672(3) 0.9112(3) 0.0334(12) Uani 1 1 d .
O4 O 0.1962(3) 0.2339(3) 0.8914(3) 0.0355(12) Uani 1 1 d .
C4 C 0.2017(4) 0.2200(5) 0.6365(4) 0.0337(16) Uani 1 1 d .
C2 C 0.2249(4) 0.2994(5) 0.7744(4) 0.0298(15) Uani 1 1 d .
N1 N -0.0954(4) 0.0909(4) 0.5685(4) 0.0342(14) Uani 1 1 d .
N2 N 0.1828(4) 0.1450(4) 0.5851(4) 0.0351(14) Uani 1 1 d .
H2 H 0.1913 0.1440 0.5368 0.042 Uiso 1 1 calc R
C7 C 0.2663(5) 0.4561(5) 0.6164(5) 0.0365(17) Uani 1 1 d .
C6 C 0.2465(4) 0.3728(5) 0.6552(4) 0.0322(16) Uani 1 1 d .
C3 C 0.2013(4) 0.2223(5) 0.7223(5) 0.0319(15) Uani 1 1 d .
H3 H 0.1853 0.1724 0.7449 0.038 Uiso 1 1 calc R
C1 C 0.2468(4) 0.3742(5) 0.7406(4) 0.0319(16) Uani 1 1 d .
H1 H 0.2616 0.4254 0.7746 0.038 Uiso 1 1 calc R
C11 C 0.0640(5) 0.0774(5) 0.5958(5) 0.0361(7) Uani 1 1 d .
C8 C 0.2256(4) 0.2990(5) 0.8665(4) 0.0354(15) Uani 1 1 d .
C5 C 0.2235(4) 0.2972(5) 0.6037(5) 0.0359(16) Uani 1 1 d .
H5 H 0.2225 0.2977 0.5464 0.043 Uiso 1 1 calc R
C14 C 0.1492(4) 0.0680(5) 0.6100(5) 0.0349(16) Uani 1 1 d .
H14A H 0.1780 0.0556 0.6718 0.042 Uiso 1 1 calc R
H14B H 0.1554 0.0173 0.5766 0.042 Uiso 1 1 calc R
OW1 O -0.3534(5) 0.1223(6) 0.5165(6) 0.035(3) Uani 1 1 d .
C12 C 0.0157(5) 0.1349(7) 0.5339(7) 0.058(3) Uani 1 1 d .
H12 H 0.0354 0.1696 0.4997 0.070 Uiso 1 1 calc R
C10 C 0.0297(6) 0.0238(7) 0.6395(6) 0.056(3) Uani 1 1 d .
H10 H 0.0591 -0.0187 0.6792 0.068 Uiso 1 1 calc R
C9 C -0.0491(6) 0.0337(7) 0.6237(6) 0.051(3) Uani 1 1 d .
H9 H -0.0708 -0.0029 0.6546 0.074 Uiso 1 1 calc R
C13 C -0.0623(5) 0.1403(6) 0.5232(6) 0.050(2) Uani 1 1 d .
H13 H -0.0937 0.1806 0.4821 0.060 Uiso 1 1 calc R
N3 N 0.3910(9) 0.1613(19) 0.7403(17) 0.040(7) Uani 1 1 d .
C17 C 0.3914(12) 0.157(3) 0.6591(19) 0.050(8) Uani 1 1 d .
H17 H 0.3821 0.1022 0.6315 0.083 Uiso 1 1 calc R
O5 O 0.4029(18) 0.220(3) 0.6174(18) 0.053(3) Uani 1 1 d .
C15 C 0.3700(16) 0.082(3) 0.775(3) 0.055(6) Uani 1 1 d .
H15A H 0.3722 0.0936 0.8338 0.089 Uiso 1 1 calc R
H15B H 0.4058 0.0355 0.7762 0.089 Uiso 1 1 calc R
H15C H 0.3179 0.0650 0.7387 0.089 Uiso 1 1 calc R
C16 C 0.4101(18) 0.242(3) 0.791(3) 0.067(8) Uani 1 1 d .
H16A H 0.4066 0.2318 0.8477 0.099 Uiso 1 1 calc R
H16B H 0.3741 0.2879 0.7610 0.099 Uiso 1 1 calc R
H16C H 0.4623 0.2599 0.7991 0.099 Uiso 1 1 calc R
OW2 O -0.5171(14) 0.111(2) 0.4161(15) 0.046(6) Uani 1 1 d .
OW3 O -0.5000 0.130(5) 0.2500 0.054(6) Uani 1 2 d S

loop_
_atom_site_aniso_label
_atom_site_aniso_U_11
_atom_site_aniso_U_22
_atom_site_aniso_U_33
_atom_site_aniso_U_23
_atom_site_aniso_U_13
_atom_site_aniso_U_12
Mn1 0.0446(7) 0.0276(6) 0.0208(6) 0.0010(4) 0.0158(5) 0.0001(4)
O2 0.057(3) 0.033(3) 0.028(3) -0.002(2) 0.018(2) -0.009(2)
O1 0.071(4) 0.036(3) 0.026(3) 0.000(2) 0.025(3) -0.008(3)
O3 0.048(3) 0.036(3) 0.017(2) 0.0143(19) 0.007(2) -0.002(2)
O4 0.059(3) 0.025(3) 0.023(2) 0.0033(19) 0.016(2) -0.003(2)
C4 0.037(4) 0.038(4) 0.025(3) -0.002(3) 0.011(3) -0.001(3)
C2 0.040(4) 0.031(4) 0.018(3) 0.001(3) 0.011(3) -0.002(3)
N1 0.047(4) 0.032(3) 0.023(3) 0.000(2) 0.012(3) 0.003(3)
N2 0.050(4) 0.034(3) 0.024(3) -0.004(2) 0.018(3) -0.001(3)
C7 0.053(5) 0.034(4) 0.027(3) -0.002(3) 0.021(3) -0.004(3)
C6 0.039(4) 0.037(4) 0.022(3) -0.003(3) 0.012(3) -0.005(3)
C3 0.046(4) 0.025(3) 0.031(3) -0.005(3) 0.021(3) -0.005(3)
C1 0.043(4) 0.032(4) 0.025(3) -0.001(3) 0.017(3) -0.004(3)
C11 0.051(4) 0.023(3) 0.032(4) -0.008(3) 0.012(3) -0.005(3)
C8 0.041(4) 0.032(4) 0.026(3) 0.011(3) 0.005(3) 0.002(3)
C5 0.043(4) 0.040(4) 0.026(3) -0.007(3) 0.014(3) -0.004(3)
C14 0.050(4) 0.028(4) 0.030(4) -0.010(3) 0.018(3) -0.005(3)
OW1 0.052(6) 0.031(6) 0.022(7) 0.008(5) 0.014(6) 0.002(4)
C12 0.043(5) 0.063(6) 0.062(6) 0.035(5) 0.012(4) -0.004(4)
C10 0.059(6) 0.065(6) 0.048(5) 0.031(4) 0.023(4) 0.016(4)
C9 0.064(6) 0.039(7) 0.044(6) 0.008(5) 0.012(5) 0.004(5)
C13 0.043(5) 0.044(5) 0.061(6) 0.022(4) 0.018(4) 0.001(4)
N3 0.052(6) 0.034(6) 0.024(6) 0.007(7) 0.003(7) -0.001(7)
C17 0.045(4) 0.06(2) 0.055(8) 0.033(4) 0.029(3) 0.015(4)
O5 0.065(4) 0.048(4) 0.037(4) 0.015(5) 0.008(5) 0.002(5)
C15 0.064(3) 0.053(4) 0.041(3) 0.028(9) 0.011(5) 0.005(4)
C16 0.054(6) 0.063(9) 0.051(2) -0.032(4) -0.020(10) 0.012(4)
OW2 0.058(6) 0.046(6) 0.025(6) 0.009(8) 0.004(7) -0.002(7)
OW3 0.076(5) 0.045(5) 0.027(6) 0.007(7) 0.004(7) 0.002(7)

loop_
_atom_type_symbol
_atom_type_description
_atom_type_scat_dispersion_real
_atom_type_scat_dispersion_imag
_atom_type_scat_source
C C 0.0033 0.0016 'International Tables Vol C Tables 4.2.6.8 and 6.1.1.4'
H H 0.0000 0.0000 'International Tables Vol C Tables 4.2.6.8 and 6.1.1.4'
N N 0.0061 0.0033 'International Tables Vol C Tables 4.2.6.8 and 6.1.1.4'
O O 0.0106 0.0060 'International Tables Vol C Tables 4.2.6.8 and 6.1.1.4'
Mn Mn 0.3368 0.7283 'International Tables Vol C Tables 4.2.6.8 and 6.1.1.4'

loop_
_geom_angle_atom_site_label_1
_geom_angle_atom_site_label_2
_geom_angle_atom_site_label_3
_geom_angle
_geom_angle_site_symmetry_1
_geom_angle_site_symmetry_3
O4 Mn1 O3 105.32(19) 2_556 8_455
O4 Mn1 OW1 94.3(3) 2_556 .
O3 Mn1 OW1 87.8(3) 8_455 .
O4 Mn1 O2 99.55(18) 2_556 3_445
O3 Mn1 O2 155.1(2) 8_455 3_445
OW1 Mn1 O2 89.9(3) . 3_445
O4 Mn1 N1 88.6(2) 2_556 .
O3 Mn1 N1 88.9(2) 8_455 .
OW1 Mn1 N1 176.1(3) . .
O2 Mn1 N1 92.3(2) 3_445 .
O4 Mn1 O1 157.50(18) 2_556 3_445
O3 Mn1 O1 97.07(19) 8_455 3_445
OW1 Mn1 O1 88.7(3) . 3_445
O2 Mn1 O1 58.10(17) 3_445 3_445
N1 Mn1 O1 89.7(2) . 3_445
O4 Mn1 C7 128.7(2) 2_556 3_445
O3 Mn1 C7 125.9(2) 8_455 3_445
OW1 Mn1 C7 86.6(3) . 3_445
O2 Mn1 C7 29.2(2) 3_445 3_445
N1 Mn1 C7 93.7(2) . 3_445
O1 Mn1 C7 29.11(19) 3_445 3_445
C7 O2 Mn1 91.0(4) . 3
C7 O1 Mn1 88.7(4) . 3
C8 O3 Mn1 129.2(4) . 8_556
C8 O4 Mn1 142.5(5) . 2_556
N2 C4 C5 119.4(6) . .
N2 C4 C3 122.5(7) . .
C5 C4 C3 118.0(7) . .
C1 C2 C3 120.1(6) . .
C1 C2 C8 120.6(6) . .
C3 C2 C8 119.3(6) . .
C9 N1 C13 115.6(8) . .
C9 N1 Mn1 124.0(6) . .
C13 N1 Mn1 120.5(5) . .
C4 N2 C14 121.8(6) . .
O1 C7 O2 121.3(7) . .
O1 C7 C6 119.9(7) . .
O2 C7 C6 118.7(6) . .
O1 C7 Mn1 62.2(4) . 3
O2 C7 Mn1 59.8(4) . 3
C6 C7 Mn1 170.0(6) . 3
C5 C6 C1 120.6(7) . .
C5 C6 C7 119.6(6) . .
C1 C6 C7 119.7(6) . .
C4 C3 C2 120.6(6) . .
C2 C1 C6 119.6(7) . .
C10 C11 C12 117.0(8) . .
C10 C11 C14 121.0(7) . .
C12 C11 C14 121.8(7) . .
O3 C8 O4 125.2(6) . .
O3 C8 C2 115.8(6) . .
O4 C8 C2 118.9(6) . .
C6 C5 C4 121.0(6) . .
N2 C14 C11 114.4(6) . .
C11 C12 C13 119.3(8) . .
C11 C10 C9 119.3(8) . .
N1 C9 C10 124.8(8) . .
N1 C13 C12 123.8(8) . .
C17 N3 C15 117.6(19) . .
C17 N3 C16 121.6(19) . .
C15 N3 C16 120.9(19) . .
O5 C17 N3 126(3) . .

loop_
_geom_bond_atom_site_label_1
_geom_bond_atom_site_label_2
_geom_bond_distance
_geom_bond_site_symmetry_2
Mn1 O4 2.109(5) 2_556
Mn1 O3 2.133(5) 8_455
Mn1 OW1 2.257(9) .
Mn1 O2 2.242(5) 3_445
Mn1 N1 2.277(7) .
Mn1 O1 2.294(6) 3_445
Mn1 C7 2.593(8) 3_445
O2 C7 1.265(9) .
O2 Mn1 2.242(5) 3
O1 C7 1.262(8) .
O1 Mn1 2.294(6) 3
O3 C8 1.253(8) .
O3 Mn1 2.133(5) 8_556
O4 C8 1.256(8) .
O4 Mn1 2.109(5) 2_556
C4 N2 1.372(9) .
C4 C5 1.397(11) .
C4 C3 1.405(9) .
C2 C1 1.377(9) .
C2 C3 1.410(9) .
C2 C8 1.501(8) .
N1 C9 1.310(10) .
N1 C13 1.343(10) .
N2 C14 1.441(9) .
C7 C6 1.508(10) .
C7 Mn1 2.593(8) 3
C6 C5 1.385(10) .
C6 C1 1.395(9) .
C11 C10 1.375(12) .
C11 C12 1.378(11) .
C11 C14 1.504(11) .
C12 C13 1.384(13) .
C10 C9 1.385(13) .
N3 C17 1.33(4) .
N3 C15 1.43(5) .
N3 C16 1.44(5) .
C17 O5 1.23(6) .
